data_7201120
loop_
_publ_author_name
'Ramon, Ga\"elle'
'Jacobs, Ayesha'
'Masuku, Lungile Z. N.'
'Nassimbeni, Luigi R.'

_publ_section_title
;
 Selectivity by benzopinacol
;
_journal_issue 11
_journal_name_full CrystEngComm
_journal_page_first 2332
_journal_paper_doi 10.1039/b905248h
_journal_volume 11
_journal_year 2009
_chemical_formula_moiety C26H22O2.2(C4H9NO)
_chemical_formula_sum 'C32 H40 N2 O4'
_chemical_formula_weight 540.7
_chemical_melting_point 186
_chemical_name_common '1,1,2,2-tetraphenylethane-1,2-diol . 2(N,N-dimethylacetamide)'
_chemical_name_systematic
;
1,1,2,2-tetraphenylethane-1,2-diol . 2(N,N-dimethylacetamide)
;
_space_group_IT_number 2
_symmetry_cell_setting triclinic
_symmetry_space_group_name_Hall '-P 1'
_symmetry_space_group_name_H-M 'P -1'
_atom_sites_solution_hydrogens geom
_atom_sites_solution_primary direct
_atom_sites_solution_secondary difmap
_audit_creation_method SHELXL-97
_cell_angle_alpha 94.39(3)
_cell_angle_beta 102.14(3)
_cell_angle_gamma 103.64(3)
_cell_formula_units_Z 4
_cell_length_a 9.418(2)
_cell_length_b 17.609(4)
_cell_length_c 18.846(4)
_cell_measurement_temperature 173(2)
_cell_volume 2943.1(13)
_computing_cell_refinement 'Collect (Nonius (2000)'
_computing_data_collection 'Collect (Nonius (2000)'
_computing_data_reduction 'Collect (Nonius (2000)'
_computing_molecular_graphics 'WebLab ViewerPro (1997)'
_computing_publication_material 'SHELX-97 (Sheldrick, 1997)'
_computing_structure_refinement 'SHELXL-97 (Sheldrick, 1997)'
_computing_structure_solution 'SHELXS-97 (Sheldrick, 1990)'
_diffrn_ambient_temperature 173(2)
_diffrn_measured_fraction_theta_full 0.984
_diffrn_measured_fraction_theta_max 0.984
_diffrn_radiation_monochromator graphite
_diffrn_radiation_source 'fine-focus sealed tube'
_diffrn_radiation_type MoK\a
_diffrn_radiation_wavelength 0.71073
_diffrn_reflns_av_R_equivalents 0.0938
_diffrn_reflns_av_sigmaI/netI 0.1129
_diffrn_reflns_limit_h_max 12
_diffrn_reflns_limit_h_min -12
_diffrn_reflns_limit_k_max 19
_diffrn_reflns_limit_k_min -23
_diffrn_reflns_limit_l_max 20
_diffrn_reflns_limit_l_min -25
_diffrn_reflns_number 55960
_diffrn_reflns_theta_full 28.15
_diffrn_reflns_theta_max 28.15
_diffrn_reflns_theta_min 2.71
_exptl_absorpt_coefficient_mu 0.076
_exptl_crystal_colour colourless
_exptl_crystal_density_diffrn 1.166
_exptl_crystal_density_meas ?
_exptl_crystal_density_method .
_exptl_crystal_description plates
_exptl_crystal_F_000 1112
_exptl_crystal_size_max 0.22
_exptl_crystal_size_mid 0.15
_exptl_crystal_size_min 0.10
_refine_diff_density_max 1.138
_refine_diff_density_min -0.456
_refine_diff_density_rms 0.061
_refine_ls_extinction_method none
_refine_ls_goodness_of_fit_ref 1.058
_refine_ls_hydrogen_treatment mixed
_refine_ls_matrix_type full
_refine_ls_number_parameters 727
_refine_ls_number_reflns 14197
_refine_ls_number_restraints 2
_refine_ls_restrained_S_all 1.058
_refine_ls_R_factor_all 0.1938
_refine_ls_R_factor_gt 0.0873
_refine_ls_shift/su_max 0.000
_refine_ls_shift/su_mean 0.000
_refine_ls_structure_factor_coef Fsqd
_refine_ls_weighting_details 'calc w=1/[\s^2^(Fo^2^)+(0.1192P)^2^+1.4088P] where P=(Fo^2^+2Fc^2^)/3'
_refine_ls_weighting_scheme calc
_refine_ls_wR_factor_gt 0.2180
_refine_ls_wR_factor_ref 0.2709
_reflns_number_gt 6544
_reflns_number_total 14197
_reflns_threshold_expression >2sigma(I)
_cod_data_source_file b905248h.txt
_cod_data_source_block c:\x-seed\struct~1\tped1\tped1
_cod_depositor_comments
;
The following automatic conversions were performed:
'_symmetry_cell_setting' value 'Triclinic' changed to 'triclinic'
according to '/home/saulius/struct/CIF-dictionaries/cif_core.dic'
dictionary named 'cif_core.dic' version 2.4.1 from 2010-06-29.

Automatic conversion script
Id: cif_fix_enum 1527 2010-12-29 10:47:43Z saulius 
;
_cod_original_cell_volume 2943.0(10)
_cod_original_sg_symbol_H-M P-1
_cod_database_code 7201120

loop_
_symmetry_equiv_pos_as_xyz
'x, y, z'
'-x, -y, -z'

loop_
_atom_site_label
_atom_site_type_symbol
_atom_site_fract_x
_atom_site_fract_y
_atom_site_fract_z
_atom_site_U_iso_or_equiv
_atom_site_adp_type
_atom_site_occupancy
_atom_site_symmetry_multiplicity
_atom_site_calc_flag
_atom_site_refinement_flags
_atom_site_disorder_assembly
_atom_site_disorder_group
O2Y O 0.3758(2) 0.27434(12) 0.26795(11) 0.0335(5) Uani 1 1 d . . .
O1Y O 0.2343(2) 0.25547(12) 0.43010(11) 0.0366(5) Uani 1 1 d . . .
C21Y C 0.2649(3) 0.36852(16) 0.32360(16) 0.0301(7) Uani 1 1 d . . .
C15Y C 0.4968(3) 0.33540(17) 0.39236(16) 0.0311(7) Uani 1 1 d . . .
C3Y C 0.4229(4) 0.15825(18) 0.43902(18) 0.0361(7) Uani 1 1 d . . .
H3Y H 0.4248 0.1942 0.4797 0.043 Uiso 1 1 calc R . .
C2Y C 0.3408(3) 0.16389(16) 0.36995(16) 0.0297(7) Uani 1 1 d . . .
C14Y C 0.3472(3) 0.30260(17) 0.33527(16) 0.0287(7) Uani 1 1 d . . .
C8Y C 0.0959(3) 0.19044(17) 0.30825(18) 0.0348(7) Uani 1 1 d . . .
C7Y C 0.3435(4) 0.11139(17) 0.31146(18) 0.0358(7) Uani 1 1 d . . .
H7Y H 0.2888 0.1139 0.2636 0.043 Uiso 1 1 calc R . .
C22Y C 0.3234(4) 0.42937(18) 0.28619(18) 0.0388(8) Uani 1 1 d . . .
H22Y H 0.4078 0.4273 0.2667 0.047 Uiso 1 1 calc R . .
C1Y C 0.2515(3) 0.22704(17) 0.36038(16) 0.0301(7) Uani 1 1 d . . .
C26Y C 0.1413(4) 0.37448(18) 0.35057(18) 0.0384(8) Uani 1 1 d . . .
H26Y H 0.0978 0.3339 0.3759 0.046 Uiso 1 1 calc R . .
C4Y C 0.5020(4) 0.10120(19) 0.44972(19) 0.0411(8) Uani 1 1 d . . .
H4Y H 0.5548 0.0975 0.4977 0.049 Uiso 1 1 calc R . .
C20Y C 0.5109(4) 0.38952(18) 0.45285(17) 0.0380(8) Uani 1 1 d . . .
H20Y H 0.4262 0.4076 0.4587 0.046 Uiso 1 1 calc R . .
C6Y C 0.4253(4) 0.05520(19) 0.3222(2) 0.0420(8) Uani 1 1 d . . .
H6Y H 0.4266 0.0202 0.2815 0.050 Uiso 1 1 calc R . .
C16Y C 0.6242(4) 0.31086(19) 0.38518(19) 0.0392(8) Uani 1 1 d . . .
H16Y H 0.6182 0.2740 0.3444 0.047 Uiso 1 1 calc R . .
C5Y C 0.5046(4) 0.04984(19) 0.3914(2) 0.0439(9) Uani 1 1 d . . .
H5Y H 0.5600 0.0113 0.3986 0.053 Uiso 1 1 calc R . .
C23Y C 0.2610(4) 0.49256(19) 0.27694(19) 0.0452(9) Uani 1 1 d . . .
H23Y H 0.3029 0.5329 0.2510 0.054 Uiso 1 1 calc R . .
C13Y C 0.0685(4) 0.1834(2) 0.2322(2) 0.0451(9) Uani 1 1 d . . .
H13Y H 0.1473 0.2054 0.2097 0.054 Uiso 1 1 calc R . .
C17Y C 0.7598(4) 0.3396(2) 0.4368(2) 0.0495(9) Uani 1 1 d . . .
H17Y H 0.8458 0.3227 0.4310 0.059 Uiso 1 1 calc R . .
C25Y C 0.0796(4) 0.43825(19) 0.34137(19) 0.0425(8) Uani 1 1 d . . .
H25Y H -0.0049 0.4408 0.3606 0.051 Uiso 1 1 calc R . .
C19Y C 0.6456(4) 0.4177(2) 0.5046(2) 0.0494(9) Uani 1 1 d . . .
H19Y H 0.6523 0.4543 0.5457 0.059 Uiso 1 1 calc R . .
C24Y C 0.1395(4) 0.49796(19) 0.30469(18) 0.0421(8) Uani 1 1 d . . .
H24Y H 0.0977 0.5418 0.2987 0.050 Uiso 1 1 calc R . .
C9Y C -0.0250(4) 0.1589(2) 0.3379(2) 0.0528(10) Uani 1 1 d . . .
H9Y H -0.0112 0.1639 0.3896 0.063 Uiso 1 1 calc R . .
C18Y C 0.7697(4) 0.3927(2) 0.4967(2) 0.0563(10) Uani 1 1 d . . .
H18Y H 0.8621 0.4119 0.5324 0.068 Uiso 1 1 calc R . .
C10Y C -0.1650(4) 0.1202(3) 0.2939(3) 0.0746(15) Uani 1 1 d . . .
H10Y H -0.2450 0.0982 0.3157 0.089 Uiso 1 1 calc R . .
C12Y C -0.0729(5) 0.1447(2) 0.1888(2) 0.0611(11) Uani 1 1 d . . .
H12Y H -0.0892 0.1399 0.1370 0.073 Uiso 1 1 calc R . .
C11Y C -0.1886(5) 0.1135(2) 0.2197(3) 0.0733(15) Uani 1 1 d . . .
H11Y H -0.2848 0.0872 0.1897 0.088 Uiso 1 1 calc R . .
O1X O 0.0422(3) 0.67109(12) 0.17086(13) 0.0500(7) Uani 1 1 d D . .
C2X C 0.2614(4) 0.77961(17) 0.22333(18) 0.0398(8) Uani 1 1 d . . .
O2X O 0.2015(4) 0.81533(14) 0.06382(15) 0.0749(10) Uani 1 1 d D . .
C20X C -0.0369(4) 0.60747(17) 0.02417(18) 0.0394(8) Uani 1 1 d . . .
H20X H 0.0150 0.5818 0.0596 0.047 Uiso 1 1 calc R . .
C8X C 0.0146(4) 0.80350(18) 0.15977(18) 0.0437(9) Uani 1 1 d . . .
C9X C 0.0677(4) 0.88265(19) 0.19074(19) 0.0441(8) Uani 1 1 d . . .
H9X H 0.1716 0.9037 0.2130 0.053 Uiso 1 1 calc R . .
C3X C 0.2608(4) 0.75306(19) 0.29151(18) 0.0432(8) Uani 1 1 d . . .
H3X H 0.1756 0.7149 0.2973 0.052 Uiso 1 1 calc R . .
C1X C 0.1191(4) 0.74784(17) 0.16066(17) 0.0429(9) Uani 1 1 d . . .
C10X C -0.0307(4) 0.9309(2) 0.1892(2) 0.0519(9) Uani 1 1 d . . .
H10X H 0.0067 0.9845 0.2106 0.062 Uiso 1 1 calc R . .
C15X C 0.0159(5) 0.68870(18) 0.02461(18) 0.0484(10) Uani 1 1 d . . .
C19X C -0.1638(4) 0.56380(19) -0.02715(18) 0.0406(8) Uani 1 1 d . . .
H19X H -0.1989 0.5088 -0.0259 0.049 Uiso 1 1 calc R . .
C7X C 0.3894(4) 0.83482(19) 0.2176(2) 0.0469(9) Uani 1 1 d . . .
H7X H 0.3935 0.8534 0.1719 0.056 Uiso 1 1 calc R . .
C6X C 0.5116(4) 0.8636(2) 0.2769(2) 0.0479(9) Uani 1 1 d . . .
H6X H 0.5976 0.9014 0.2714 0.057 Uiso 1 1 calc R . .
C4X C 0.3832(4) 0.7818(2) 0.3507(2) 0.0470(9) Uani 1 1 d . . .
H4X H 0.3805 0.7629 0.3964 0.056 Uiso 1 1 calc R . .
C13X C -0.1378(5) 0.7755(2) 0.1277(2) 0.0547(10) Uani 1 1 d . . .
H13X H -0.1764 0.7219 0.1063 0.066 Uiso 1 1 calc R . .
C18X C -0.2395(5) 0.5993(2) -0.07985(19) 0.0520(10) Uani 1 1 d . . .
H18X H -0.3273 0.5693 -0.1145 0.062 Uiso 1 1 calc R . .
C14X C 0.1545(5) 0.73693(19) 0.08220(19) 0.0555(11) Uani 1 1 d . . .
C16X C -0.0599(6) 0.7228(2) -0.0298(2) 0.0716(14) Uani 1 1 d . . .
H16X H -0.0249 0.7776 -0.0318 0.086 Uiso 1 1 calc R . .
C21X C 0.2823(5) 0.6974(2) 0.0801(2) 0.0614(12) Uani 1 1 d . . .
C5X C 0.5084(4) 0.8372(2) 0.3443(2) 0.0487(9) Uani 1 1 d . . .
H5X H 0.5912 0.8570 0.3853 0.058 Uiso 1 1 calc R . .
C26X C 0.3300(6) 0.6500(2) 0.1303(3) 0.0736(15) Uani 1 1 d . . .
H26X H 0.2853 0.6421 0.1708 0.088 Uiso 1 1 calc R . .
C22X C 0.3480(5) 0.7047(4) 0.0202(2) 0.0930(19) Uani 1 1 d . . .
H22X H 0.3160 0.7360 -0.0157 0.112 Uiso 1 1 calc R . .
C11X C -0.1808(5) 0.9017(2) 0.1571(2) 0.0597(11) Uani 1 1 d . . .
H11X H -0.2471 0.9350 0.1560 0.072 Uiso 1 1 calc R . .
C17X C -0.1863(6) 0.6786(2) -0.0817(2) 0.0690(13) Uani 1 1 d . . .
H17X H -0.2362 0.7035 -0.1186 0.083 Uiso 1 1 calc R . .
C12X C -0.2353(5) 0.8237(3) 0.1262(2) 0.0674(12) Uani 1 1 d . . .
H12X H -0.3392 0.8031 0.1040 0.081 Uiso 1 1 calc R . .
C25X C 0.4431(6) 0.6135(2) 0.1222(3) 0.0831(16) Uani 1 1 d . . .
H25X H 0.4767 0.5824 0.1578 0.100 Uiso 1 1 calc R . .
C23X C 0.4596(6) 0.6672(5) 0.0120(3) 0.122(3) Uani 1 1 d . . .
H23X H 0.5029 0.6730 -0.0291 0.147 Uiso 1 1 calc R . .
C24X C 0.5061(6) 0.6223(3) 0.0630(4) 0.097(2) Uani 1 1 d . . .
H24X H 0.5825 0.5970 0.0577 0.116 Uiso 1 1 calc R . .
O1E O 0.5752(3) 0.37374(14) 0.20829(14) 0.0507(6) Uani 1 1 d . . .
O1A O -0.0888(3) 0.64482(14) 0.28508(14) 0.0509(6) Uani 1 1 d . . .
N1A N -0.2664(3) 0.61261(18) 0.34753(17) 0.0492(8) Uani 1 1 d . . .
C1A C -0.1932(4) 0.6609(2) 0.30827(18) 0.0430(8) Uani 1 1 d . . .
C3A C -0.3832(5) 0.6308(3) 0.3815(3) 0.0709(12) Uani 1 1 d . . .
H6A H -0.3362 0.6616 0.4298 0.106 Uiso 1 1 calc R . .
H5A H -0.4523 0.5816 0.3869 0.106 Uiso 1 1 calc R . .
H4A H -0.4390 0.6614 0.3505 0.106 Uiso 1 1 calc R . .
C2A C -0.2408(6) 0.7345(2) 0.2921(2) 0.0655(12) Uani 1 1 d . . .
H1A H -0.1638 0.7696 0.2735 0.098 Uiso 1 1 calc R . .
H3A H -0.2533 0.7613 0.3371 0.098 Uiso 1 1 calc R . .
H2A H -0.3364 0.7207 0.2552 0.098 Uiso 1 1 calc R . .
C4A C -0.2204(5) 0.5416(2) 0.3649(3) 0.0673(12) Uani 1 1 d . . .
H9A H -0.1457 0.5341 0.3377 0.101 Uiso 1 1 calc R . .
H7A H -0.3081 0.4960 0.3512 0.101 Uiso 1 1 calc R . .
H8A H -0.1762 0.5469 0.4176 0.101 Uiso 1 1 calc R . .
C1E C 0.6915(4) 0.3660(2) 0.19287(19) 0.0497(9) Uani 1 1 d . . .
N1E N 0.7740(4) 0.4229(3) 0.16465(19) 0.0878(14) Uani 1 1 d . . .
C2E C 0.7419(7) 0.2922(3) 0.2052(3) 0.102(2) Uani 1 1 d . . .
H2E H 0.8414 0.3058 0.2389 0.154 Uiso 1 1 calc R . .
H3E H 0.7473 0.2660 0.1583 0.154 Uiso 1 1 calc R . .
H1E H 0.6700 0.2566 0.2262 0.154 Uiso 1 1 calc R . .
C4E C 0.7157(9) 0.4925(3) 0.1489(3) 0.136(3) Uani 1 1 d . . .
H8E H 0.6579 0.4841 0.0979 0.203 Uiso 1 1 calc R . .
H7E H 0.8001 0.5395 0.1565 0.203 Uiso 1 1 calc R . .
H9E H 0.6507 0.4999 0.1817 0.203 Uiso 1 1 calc R . .
C3E C 0.9082(6) 0.4161(6) 0.1411(3) 0.197(5) Uani 1 1 d . . .
H4E H 0.9498 0.3767 0.1664 0.295 Uiso 1 1 calc R . .
H5E H 0.9830 0.4672 0.1529 0.295 Uiso 1 1 calc R . .
H6E H 0.8824 0.3997 0.0881 0.295 Uiso 1 1 calc R . .
O1D O 0.1542(3) 0.15117(15) 0.52506(14) 0.0514(6) Uani 1 1 d . . .
N1D N -0.0131(4) 0.0879(2) 0.58210(19) 0.0691(10) Uani 1 1 d . . .
C1D C 0.0361(5) 0.1450(2) 0.5480(2) 0.0626(11) Uani 1 1 d . . .
C4D C 0.0780(5) 0.0288(2) 0.5961(2) 0.0610(11) Uani 1 1 d . . .
H9D H 0.1530 0.0359 0.5665 0.092 Uiso 1 1 calc R . .
H7D H 0.0115 -0.0246 0.5829 0.092 Uiso 1 1 calc R . .
H8D H 0.1291 0.0366 0.6481 0.092 Uiso 1 1 calc R . .
C2D C -0.0576(5) 0.2059(2) 0.5370(2) 0.0648(11) Uani 1 1 d . . .
H1D H -0.0022 0.2513 0.5182 0.097 Uiso 1 1 calc R . .
H3D H -0.0766 0.2234 0.5839 0.097 Uiso 1 1 calc R . .
H2D H -0.1536 0.1817 0.5018 0.097 Uiso 1 1 calc R . .
C3D C -0.1523(5) 0.0740(3) 0.6074(3) 0.0737(13) Uani 1 1 d . . .
H5D H -0.1546 0.1221 0.6366 0.111 Uiso 1 1 calc R . .
H6D H -0.1570 0.0310 0.6376 0.111 Uiso 1 1 calc R . .
H4D H -0.2386 0.0597 0.5651 0.111 Uiso 1 1 calc R . .
H2Y H 0.4517 0.3101 0.2573 0.059(11) Uiso 1 1 d R . .
H1Y H 0.1989 0.2081 0.4556 0.085(14) Uiso 1 1 d R . .
O1C O 0.9593(7) 0.9171(3) 0.0024(3) 0.0670(16) Uiso 0.529(4) 1 d P . 2
C1C C 0.8870(8) 0.9626(4) -0.0227(4) 0.0509(18) Uiso 0.529(4) 1 d P . 2
C3B C 0.6812(6) 0.9848(3) -0.1093(3) 0.0746(13) Uiso 1 1 d . . .
N1C N 0.7498(7) 0.9376(3) -0.0651(3) 0.0538(16) Uiso 0.529(4) 1 d P . 2
C2B C 0.6323(9) 0.8385(5) -0.0830(4) 0.139(3) Uiso 1 1 d . . .
O1B O 0.4113(9) 0.8732(5) -0.0255(5) 0.101(3) Uiso 0.471(4) 1 d P . 1
C1B C 0.5236(13) 0.8863(6) -0.0583(6) 0.080(3) Uiso 0.471(4) 1 d P . 1
N1B N 0.5720(9) 0.9574(5) -0.0708(4) 0.073(2) Uiso 0.471(4) 1 d P . 1
C4B C 0.5189(13) 1.0232(7) -0.0409(6) 0.089(3) Uiso 0.471(4) 1 d P . 1
C2C C 0.9521(13) 1.0511(6) -0.0020(6) 0.081(3) Uiso 0.529(4) 1 d P . 2
H1X H 0.009(6) 0.676(3) 0.2145(19) 0.12(2) Uiso 1 1 d D . .
H2X H 0.249(10) 0.805(6) 0.026(4) 0.26(5) Uiso 1 1 d D . .

loop_
_atom_site_aniso_label
_atom_site_aniso_U_11
_atom_site_aniso_U_22
_atom_site_aniso_U_33
_atom_site_aniso_U_23
_atom_site_aniso_U_13
_atom_site_aniso_U_12
O2Y 0.0349(12) 0.0357(11) 0.0315(12) 0.0050(9) 0.0138(10) 0.0066(10)
O1Y 0.0423(13) 0.0354(11) 0.0380(13) 0.0099(10) 0.0203(11) 0.0104(10)
C21Y 0.0301(17) 0.0290(15) 0.0281(16) 0.0016(12) 0.0035(13) 0.0054(13)
C15Y 0.0298(17) 0.0300(15) 0.0328(17) 0.0106(13) 0.0073(14) 0.0044(13)
C3Y 0.0362(18) 0.0349(16) 0.0384(19) 0.0089(14) 0.0093(15) 0.0097(15)
C2Y 0.0286(16) 0.0279(15) 0.0340(17) 0.0084(13) 0.0099(13) 0.0062(13)
C14Y 0.0279(16) 0.0316(15) 0.0292(16) 0.0071(12) 0.0124(13) 0.0070(13)
C8Y 0.0296(17) 0.0274(15) 0.047(2) 0.0104(14) 0.0062(15) 0.0067(13)
C7Y 0.0341(18) 0.0345(16) 0.0373(18) 0.0043(14) 0.0061(15) 0.0080(14)
C22Y 0.041(2) 0.0387(17) 0.0410(19) 0.0121(15) 0.0125(16) 0.0136(15)
C1Y 0.0303(17) 0.0321(15) 0.0304(17) 0.0058(13) 0.0113(14) 0.0087(13)
C26Y 0.0397(19) 0.0352(17) 0.046(2) 0.0129(15) 0.0170(16) 0.0123(15)
C4Y 0.0353(19) 0.0451(19) 0.044(2) 0.0145(16) 0.0071(16) 0.0125(16)
C20Y 0.0376(19) 0.0391(17) 0.0358(18) 0.0070(14) 0.0087(15) 0.0062(15)
C6Y 0.041(2) 0.0350(17) 0.052(2) -0.0003(15) 0.0137(17) 0.0135(15)
C16Y 0.0327(19) 0.0429(18) 0.0428(19) 0.0153(15) 0.0091(16) 0.0084(15)
C5Y 0.036(2) 0.0385(18) 0.061(2) 0.0160(17) 0.0131(18) 0.0138(16)
C23Y 0.055(2) 0.0380(18) 0.046(2) 0.0194(16) 0.0125(18) 0.0136(17)
C13Y 0.0323(19) 0.049(2) 0.051(2) 0.0052(16) 0.0032(17) 0.0104(16)
C17Y 0.037(2) 0.056(2) 0.058(2) 0.0221(19) 0.0112(18) 0.0132(18)
C25Y 0.038(2) 0.0399(18) 0.055(2) 0.0079(16) 0.0140(17) 0.0171(16)
C19Y 0.047(2) 0.053(2) 0.038(2) 0.0054(16) 0.0019(18) 0.0006(18)
C24Y 0.047(2) 0.0370(17) 0.043(2) 0.0040(15) 0.0057(17) 0.0187(16)
C9Y 0.032(2) 0.057(2) 0.069(3) 0.032(2) 0.0084(18) 0.0074(17)
C18Y 0.038(2) 0.066(2) 0.050(2) 0.016(2) -0.0040(18) -0.0031(19)
C10Y 0.030(2) 0.083(3) 0.108(4) 0.058(3) 0.006(2) 0.002(2)
C12Y 0.048(2) 0.052(2) 0.067(3) 0.009(2) -0.012(2) 0.003(2)
C11Y 0.038(2) 0.054(2) 0.106(4) 0.034(2) -0.022(2) -0.0063(19)
O1X 0.0805(19) 0.0253(11) 0.0370(14) 0.0018(10) 0.0222(13) -0.0072(12)
C2X 0.056(2) 0.0256(15) 0.0401(19) 0.0010(14) 0.0195(17) 0.0083(16)
O2X 0.137(3) 0.0282(12) 0.0498(16) -0.0021(11) 0.0484(19) -0.0197(15)
C20X 0.057(2) 0.0262(15) 0.0332(18) 0.0017(13) 0.0147(17) 0.0034(15)
C8X 0.057(2) 0.0335(17) 0.0290(18) 0.0046(14) 0.0046(17) -0.0048(16)
C9X 0.044(2) 0.0396(18) 0.041(2) 0.0029(15) 0.0044(16) 0.0027(16)
C3X 0.052(2) 0.0392(18) 0.039(2) 0.0058(15) 0.0166(18) 0.0081(16)
C1X 0.067(2) 0.0236(15) 0.0322(18) 0.0017(13) 0.0152(17) -0.0021(16)
C10X 0.051(2) 0.043(2) 0.055(2) 0.0055(17) 0.0047(19) 0.0087(18)
C15X 0.086(3) 0.0278(16) 0.0288(18) 0.0020(14) 0.0217(19) 0.0037(18)
C19X 0.051(2) 0.0341(17) 0.0358(19) 0.0005(14) 0.0138(17) 0.0074(16)
C7X 0.065(3) 0.0342(17) 0.045(2) 0.0037(16) 0.022(2) 0.0121(18)
C6X 0.048(2) 0.0370(18) 0.061(3) 0.0002(17) 0.022(2) 0.0076(17)
C4X 0.051(2) 0.054(2) 0.040(2) 0.0045(17) 0.0135(18) 0.0190(19)
C13X 0.061(3) 0.045(2) 0.040(2) 0.0084(16) -0.0032(19) -0.010(2)
C18X 0.070(3) 0.051(2) 0.035(2) -0.0023(16) 0.0057(19) 0.023(2)
C14X 0.094(3) 0.0287(17) 0.035(2) -0.0002(14) 0.031(2) -0.0118(19)
C16X 0.145(5) 0.0288(18) 0.042(2) 0.0074(17) 0.027(3) 0.021(2)
C21X 0.068(3) 0.050(2) 0.046(2) -0.0228(18) 0.035(2) -0.033(2)
C5X 0.046(2) 0.050(2) 0.051(2) -0.0057(17) 0.0096(18) 0.0185(18)
C26X 0.112(4) 0.0279(18) 0.092(3) -0.006(2) 0.078(3) -0.004(2)
C22X 0.046(3) 0.157(5) 0.034(2) -0.014(3) 0.013(2) -0.049(3)
C11X 0.052(3) 0.064(3) 0.060(3) 0.015(2) 0.002(2) 0.016(2)
C17X 0.120(4) 0.059(2) 0.034(2) 0.0065(19) 0.009(2) 0.043(3)
C12X 0.053(3) 0.071(3) 0.058(3) 0.017(2) -0.009(2) -0.006(2)
C25X 0.101(4) 0.035(2) 0.120(4) -0.016(2) 0.076(4) -0.006(2)
C23X 0.051(3) 0.208(8) 0.059(3) -0.052(4) 0.035(3) -0.058(4)
C24X 0.073(4) 0.083(3) 0.110(5) -0.063(3) 0.063(4) -0.040(3)
O1E 0.0477(15) 0.0530(14) 0.0626(17) 0.0177(12) 0.0317(13) 0.0148(12)
O1A 0.0564(16) 0.0490(14) 0.0572(16) 0.0123(12) 0.0309(14) 0.0158(12)
N1A 0.0461(18) 0.0595(19) 0.0511(19) 0.0139(15) 0.0228(15) 0.0191(15)
C1A 0.053(2) 0.0432(19) 0.0337(19) 0.0012(15) 0.0121(17) 0.0146(17)
C3A 0.062(3) 0.086(3) 0.074(3) 0.001(2) 0.041(2) 0.017(2)
C2A 0.102(4) 0.055(2) 0.052(2) 0.0074(19) 0.020(2) 0.042(2)
C4A 0.067(3) 0.068(3) 0.082(3) 0.039(2) 0.035(2) 0.024(2)
C1E 0.044(2) 0.066(2) 0.037(2) -0.0019(17) 0.0100(18) 0.0105(19)
N1E 0.049(2) 0.148(4) 0.037(2) -0.015(2) 0.0193(17) -0.031(2)
C2E 0.138(5) 0.139(5) 0.054(3) -0.005(3) 0.003(3) 0.106(4)
C4E 0.229(8) 0.066(3) 0.071(4) 0.017(3) 0.035(5) -0.042(4)
C3E 0.045(3) 0.424(14) 0.059(4) -0.064(6) 0.034(3) -0.049(5)
O1D 0.0443(15) 0.0633(16) 0.0584(16) 0.0266(13) 0.0290(13) 0.0157(13)
N1D 0.066(2) 0.074(2) 0.052(2) 0.0051(18) 0.0138(18) -0.0105(19)
C1D 0.069(3) 0.061(2) 0.045(2) -0.0003(19) 0.008(2) -0.001(2)
C4D 0.081(3) 0.039(2) 0.057(3) 0.0164(18) 0.001(2) 0.015(2)
C2D 0.075(3) 0.059(2) 0.072(3) 0.014(2) 0.019(2) 0.036(2)
C3D 0.052(3) 0.107(4) 0.065(3) 0.033(3) 0.030(2) 0.005(2)

loop_
_atom_type_symbol
_atom_type_description
_atom_type_scat_dispersion_real
_atom_type_scat_dispersion_imag
_atom_type_scat_source
C C 0.0033 0.0016 'International Tables Vol C Tables 4.2.6.8 and 6.1.1.4'
H H 0.0000 0.0000 'International Tables Vol C Tables 4.2.6.8 and 6.1.1.4'
N N 0.0061 0.0033 'International Tables Vol C Tables 4.2.6.8 and 6.1.1.4'
O O 0.0106 0.0060 'International Tables Vol C Tables 4.2.6.8 and 6.1.1.4'

loop_
_geom_angle_atom_site_label_1
_geom_angle_atom_site_label_2
_geom_angle_atom_site_label_3
_geom_angle
_geom_angle_site_symmetry_1
_geom_angle_site_symmetry_3
_geom_angle_publ_flag
C26Y C21Y C22Y 116.9(3) . . ?
C26Y C21Y C14Y 125.2(3) . . ?
C22Y C21Y C14Y 117.8(3) . . ?
C20Y C15Y C16Y 117.6(3) . . ?
C20Y C15Y C14Y 122.0(3) . . ?
C16Y C15Y C14Y 120.4(3) . . ?
C4Y C3Y C2Y 121.3(3) . . ?
C3Y C2Y C7Y 117.6(3) . . ?
C3Y C2Y C1Y 119.9(3) . . ?
C7Y C2Y C1Y 122.5(3) . . ?
O2Y C14Y C15Y 109.5(2) . . ?
O2Y C14Y C21Y 110.2(2) . . ?
C15Y C14Y C21Y 109.3(2) . . ?
O2Y C14Y C1Y 104.9(2) . . ?
C15Y C14Y C1Y 109.5(2) . . ?
C21Y C14Y C1Y 113.4(2) . . ?
C9Y C8Y C13Y 116.8(3) . . ?
C9Y C8Y C1Y 118.8(3) . . ?
C13Y C8Y C1Y 124.3(3) . . ?
C2Y C7Y C6Y 120.9(3) . . ?
C23Y C22Y C21Y 121.3(3) . . ?
O1Y C1Y C8Y 110.1(2) . . ?
O1Y C1Y C2Y 109.1(2) . . ?
C8Y C1Y C2Y 109.5(2) . . ?
O1Y C1Y C14Y 103.8(2) . . ?
C8Y C1Y C14Y 114.1(2) . . ?
C2Y C1Y C14Y 110.1(2) . . ?
C25Y C26Y C21Y 121.5(3) . . ?
C5Y C4Y C3Y 120.5(3) . . ?
C19Y C20Y C15Y 121.5(3) . . ?
C5Y C6Y C7Y 120.6(3) . . ?
C17Y C16Y C15Y 120.9(3) . . ?
C4Y C5Y C6Y 119.0(3) . . ?
C24Y C23Y C22Y 121.1(3) . . ?
C8Y C13Y C12Y 120.8(4) . . ?
C18Y C17Y C16Y 120.1(3) . . ?
C24Y C25Y C26Y 120.8(3) . . ?
C18Y C19Y C20Y 120.1(4) . . ?
C23Y C24Y C25Y 118.4(3) . . ?
C10Y C9Y C8Y 121.6(4) . . ?
C19Y C18Y C17Y 119.8(3) . . ?
C11Y C10Y C9Y 120.4(4) . . ?
C11Y C12Y C13Y 120.8(4) . . ?
C10Y C11Y C12Y 119.5(4) . . ?
C7X C2X C3X 117.2(3) . . ?
C7X C2X C1X 124.5(3) . . ?
C3X C2X C1X 118.3(3) . . ?
C19X C20X C15X 121.1(3) . . ?
C13X C8X C9X 117.7(3) . . ?
C13X C8X C1X 120.1(3) . . ?
C9X C8X C1X 122.2(3) . . ?
C10X C9X C8X 120.4(3) . . ?
C4X C3X C2X 120.9(3) . . ?
O1X C1X C8X 109.7(3) . . ?
O1X C1X C2X 109.6(3) . . ?
C8X C1X C2X 109.9(3) . . ?
O1X C1X C14X 104.9(2) . . ?
C8X C1X C14X 109.2(3) . . ?
C2X C1X C14X 113.4(3) . . ?
C11X C10X C9X 120.7(4) . . ?
C16X C15X C20X 117.3(4) . . ?
C16X C15X C14X 121.8(3) . . ?
C20X C15X C14X 120.9(3) . . ?
C18X C19X C20X 120.7(3) . . ?
C6X C7X C2X 121.8(3) . . ?
C7X C6X C5X 120.2(3) . . ?
C5X C4X C3X 121.1(3) . . ?
C12X C13X C8X 121.6(4) . . ?
C17X C18X C19X 119.1(4) . . ?
O2X C14X C15X 110.3(3) . . ?
O2X C14X C21X 107.4(3) . . ?
C15X C14X C21X 107.5(3) . . ?
O2X C14X C1X 105.7(3) . . ?
C15X C14X C1X 111.7(3) . . ?
C21X C14X C1X 114.2(3) . . ?
C15X C16X C17X 121.4(3) . . ?
C26X C21X C22X 117.3(5) . . ?
C26X C21X C14X 124.8(3) . . ?
C22X C21X C14X 117.7(5) . . ?
C4X C5X C6X 118.8(4) . . ?
C21X C26X C25X 120.7(4) . . ?
C23X C22X C21X 121.5(6) . . ?
C10X C11X C12X 119.6(4) . . ?
C18X C17X C16X 120.4(3) . . ?
C11X C12X C13X 119.9(4) . . ?
C24X C25X C26X 120.5(6) . . ?
C24X C23X C22X 119.7(5) . . ?
C23X C24X C25X 120.2(6) . . ?
C1A N1A C4A 119.8(3) . . ?
C1A N1A C3A 123.4(3) . . ?
C4A N1A C3A 116.5(3) . . ?
O1A C1A N1A 120.5(3) . . ?
O1A C1A C2A 120.7(3) . . ?
N1A C1A C2A 118.9(3) . . ?
O1E C1E N1E 120.2(4) . . ?
O1E C1E C2E 120.3(4) . . ?
N1E C1E C2E 119.4(4) . . ?
C1E N1E C3E 123.4(6) . . ?
C1E N1E C4E 117.9(4) . . ?
C3E N1E C4E 118.4(6) . . ?
C1D N1D C3D 125.7(4) . . ?
C1D N1D C4D 117.5(4) . . ?
C3D N1D C4D 116.7(3) . . ?
O1D C1D N1D 122.1(4) . . ?
O1D C1D C2D 122.0(4) . . ?
N1D C1D C2D 115.9(4) . . ?
C2C O1C C1C 94.3(9) 2_775 . ?
O1C C1C N1C 122.4(7) . . ?
O1C C1C C2C 119.8(7) . . ?
N1C C1C C2C 117.7(7) . . ?
O1C C1C C2C 34.4(4) . 2_775 ?
N1C C1C C2C 148.0(7) . 2_775 ?
C2C C1C C2C 90.5(7) . 2_775 ?
N1C C3B N1B 79.0(5) . . ?
C1C N1C C3B 123.3(6) . . ?
C1C N1C C2B 126.9(5) . . ?
C3B N1C C2B 109.5(5) . . ?
C1B C2B N1C 78.4(6) . . ?
N1B C1B O1B 116.5(10) . . ?
N1B C1B C2B 106.1(9) . . ?
O1B C1B C2B 137.2(9) . . ?
C1B N1B C3B 127.3(8) . . ?
C1B N1B C4B 121.7(9) . . ?
C3B N1B C4B 111.0(7) . . ?
N1B C4B C4B 94.2(9) . 2_675 ?
O1C C2C C1C 132.2(11) 2_775 . ?
O1C C2C C1C 51.3(7) 2_775 2_775 ?
C1C C2C C1C 89.5(7) . 2_775 ?

loop_
_geom_bond_atom_site_label_1
_geom_bond_atom_site_label_2
_geom_bond_distance
_geom_bond_site_symmetry_2
_geom_bond_publ_flag
O2Y C14Y 1.428(3) . ?
O1Y C1Y 1.425(4) . ?
C21Y C26Y 1.387(4) . ?
C21Y C22Y 1.396(4) . ?
C21Y C14Y 1.546(4) . ?
C15Y C20Y 1.391(4) . ?
C15Y C16Y 1.396(4) . ?
C15Y C14Y 1.536(4) . ?
C3Y C4Y 1.388(4) . ?
C3Y C2Y 1.391(4) . ?
C2Y C7Y 1.392(4) . ?
C2Y C1Y 1.544(4) . ?
C14Y C1Y 1.587(4) . ?
C8Y C9Y 1.391(5) . ?
C8Y C13Y 1.392(5) . ?
C8Y C1Y 1.542(4) . ?
C7Y C6Y 1.392(4) . ?
C22Y C23Y 1.381(4) . ?
C26Y C25Y 1.387(4) . ?
C4Y C5Y 1.377(5) . ?
C20Y C19Y 1.384(5) . ?
C6Y C5Y 1.382(5) . ?
C16Y C17Y 1.389(5) . ?
C23Y C24Y 1.375(5) . ?
C13Y C12Y 1.392(5) . ?
C17Y C18Y 1.382(6) . ?
C25Y C24Y 1.377(5) . ?
C19Y C18Y 1.374(5) . ?
C9Y C10Y 1.386(6) . ?
C10Y C11Y 1.359(7) . ?
C12Y C11Y 1.365(6) . ?
O1X C1X 1.423(4) . ?
C2X C7X 1.389(5) . ?
C2X C3X 1.401(5) . ?
C2X C1X 1.543(5) . ?
O2X C14X 1.439(4) . ?
C20X C19X 1.386(5) . ?
C20X C15X 1.398(4) . ?
C8X C13X 1.387(5) . ?
C8X C9X 1.399(5) . ?
C8X C1X 1.543(5) . ?
C9X C10X 1.395(5) . ?
C3X C4X 1.388(5) . ?
C1X C14X 1.590(5) . ?
C10X C11X 1.371(5) . ?
C15X C16X 1.382(5) . ?
C15X C14X 1.530(5) . ?
C19X C18X 1.375(5) . ?
C7X C6X 1.388(5) . ?
C6X C5X 1.389(5) . ?
C4X C5X 1.375(5) . ?
C13X C12X 1.387(6) . ?
C18X C17X 1.375(6) . ?
C14X C21X 1.532(6) . ?
C16X C17X 1.392(6) . ?
C21X C26X 1.382(6) . ?
C21X C22X 1.398(6) . ?
C26X C25X 1.395(6) . ?
C22X C23X 1.395(9) . ?
C11X C12X 1.381(6) . ?
C25X C24X 1.372(7) . ?
C23X C24X 1.357(9) . ?
O1E C1E 1.225(4) . ?
O1A C1A 1.237(4) . ?
N1A C1A 1.334(4) . ?
N1A C4A 1.455(5) . ?
N1A C3A 1.468(5) . ?
C1A C2A 1.500(5) . ?
C1E N1E 1.334(5) . ?
C1E C2E 1.503(6) . ?
N1E C3E 1.452(7) . ?
N1E C4E 1.482(8) . ?
O1D C1D 1.260(5) . ?
N1D C1D 1.283(5) . ?
N1D C3D 1.462(5) . ?
N1D C4D 1.502(5) . ?
C1D C2D 1.541(6) . ?
O1C C2C 0.890(10) 2_775 ?
O1C C1C 1.229(8) . ?
C1C N1C 1.320(9) . ?
C1C C2C 1.522(12) . ?
C1C C2C 1.570(12) 2_775 ?
C3B N1C 1.391(7) . ?
C3B N1B 1.396(9) . ?
N1C C2B 1.797(10) . ?
C2B C1B 1.587(12) . ?
O1B C1B 1.318(12) . ?
C1B N1B 1.284(12) . ?
N1B C4B 1.485(13) . ?
C4B C4B 1.86(2) 2_675 ?
C2C O1C 0.890(10) 2_775 ?
C2C C1C 1.570(12) 2_775 ?
